data_4505546
loop_
_publ_author_name
'Hou, Yu'
'Rodriguez, Mark A.'
'Nyman, May'

_publ_section_title
;
 Cation-Bonding and Protonation of the Fe4-Square Cluster
;
_journal_issue 3
_journal_name_full 'Crystal Growth &amp; Design'
_journal_page_first 1422
_journal_paper_doi 10.1021/cg2015397
_journal_volume 12
_journal_year 2012
_chemical_formula_sum 'C52 H64 Fe8 N8 Na5 O80'
_chemical_formula_weight 2642.86
_chemical_name_common 'sodium iron(4) dioxo di-HPDTA diacetate'
_chemical_name_systematic
; 
 ? 
;
_space_group_IT_number 11
_symmetry_cell_setting monoclinic
_symmetry_space_group_name_Hall '-P 2yb'
_symmetry_space_group_name_H-M 'P 1 21/m 1'
_atom_sites_solution_hydrogens geom
_atom_sites_solution_primary direct
_atom_sites_solution_secondary difmap
_audit_creation_method SHELXL-97
_cell_angle_alpha 90.00
_cell_angle_beta 100.6140(10)
_cell_angle_gamma 90.00
_cell_formula_units_Z 1
_cell_length_a 11.0473(11)
_cell_length_b 20.418(2)
_cell_length_c 11.7437(12)
_cell_measurement_reflns_used 256
_cell_measurement_temperature 188(2)
_cell_measurement_theta_max 25.0
_cell_measurement_theta_min 1.0
_cell_volume 2603.6(5)
_computing_cell_refinement 'SMART 5.054 (Bruker, 1998)'
_computing_data_collection 'SMART 5.054 (Bruker, 1998)'
_computing_data_reduction 'SAINT 6.02 (Bruker, 2001)'
_computing_molecular_graphics 'SHELXTL 5.1  (Bruker, 1998)'
_computing_publication_material 'SHELXTL 5.1  (Bruker, 1998)'
_computing_structure_refinement 'SHELXL-97 (Sheldrick, 1997)'
_computing_structure_solution 'SHELXS-97 (Sheldrick, 1990)'
_diffrn_ambient_temperature 188(2)
_diffrn_detector_area_resol_mean 0
_diffrn_measured_fraction_theta_full 0.916
_diffrn_measured_fraction_theta_max 0.916
_diffrn_measurement_device_type 'CCD area detector'
_diffrn_measurement_method 'phi and omega scans'
_diffrn_radiation_monochromator graphite
_diffrn_radiation_source 'fine-focus sealed tube'
_diffrn_radiation_type MoK\a
_diffrn_radiation_wavelength 0.71073
_diffrn_reflns_av_R_equivalents 0.0400
_diffrn_reflns_av_sigmaI/netI 0.0430
_diffrn_reflns_limit_h_max 14
_diffrn_reflns_limit_h_min -14
_diffrn_reflns_limit_k_max 26
_diffrn_reflns_limit_k_min -25
_diffrn_reflns_limit_l_max 15
_diffrn_reflns_limit_l_min -15
_diffrn_reflns_number 21680
_diffrn_reflns_theta_full 28.16
_diffrn_reflns_theta_max 25.00
_diffrn_reflns_theta_min 1.76
_exptl_absorpt_coefficient_mu 1.225
_exptl_absorpt_correction_T_max 0.802
_exptl_absorpt_correction_T_min 0.620
_exptl_absorpt_correction_type numerical
_exptl_absorpt_process_details 'Bruker 2000'
_exptl_crystal_colour green
_exptl_crystal_density_diffrn 1.686
_exptl_crystal_density_meas ?
_exptl_crystal_density_method 'not measured'
_exptl_crystal_description rectangle
_exptl_crystal_F_000 1335
_exptl_crystal_size_max 0.39
_exptl_crystal_size_mid 0.15
_exptl_crystal_size_min 0.15
_refine_diff_density_max 1.803
_refine_diff_density_min -0.829
_refine_diff_density_rms 0.153
_refine_ls_extinction_method none
_refine_ls_goodness_of_fit_ref 1.054
_refine_ls_hydrogen_treatment mixed
_refine_ls_matrix_type full
_refine_ls_number_parameters 369
_refine_ls_number_reflns 6006
_refine_ls_number_restraints 0
_refine_ls_restrained_S_all 1.054
_refine_ls_R_factor_all 0.1034
_refine_ls_R_factor_gt 0.0717
_refine_ls_shift/su_max 0.000
_refine_ls_shift/su_mean 0.000
_refine_ls_structure_factor_coef Fsqd
_refine_ls_weighting_details 'calc w=1/[\s^2^(Fo^2^)+(0.1111P)^2^+11.3708P] where P=(Fo^2^+2Fc^2^)/3'
_refine_ls_weighting_scheme calc
_refine_ls_wR_factor_gt 0.1981
_refine_ls_wR_factor_ref 0.2197
_reflns_number_gt 4218
_reflns_number_total 6006
_reflns_threshold_expression >2sigma(I)
_cod_data_source_file cg2015397_si_006.cif
_cod_data_source_block nafe4-p2_m
_cod_depositor_comments
;
The following automatic conversions were performed:

'_exptl_crystal_density_meas' value 'not measured' was changed to '?'
- the value is perceived as not measured.

Automatic conversion script
Id: cif_fix_values 3008 2015-01-20 13:52:24Z robertas 
;
_cod_original_sg_symbol_H-M 'P 21/m'
_cod_database_code 4505546

loop_
_symmetry_equiv_pos_as_xyz
'x, y, z'
'-x, y+1/2, -z'
'-x, -y, -z'
'x, -y-1/2, z'

loop_
_atom_site_label
_atom_site_type_symbol
_atom_site_fract_x
_atom_site_fract_y
_atom_site_fract_z
_atom_site_U_iso_or_equiv
_atom_site_adp_type
_atom_site_occupancy
_atom_site_symmetry_multiplicity
_atom_site_calc_flag
_atom_site_refinement_flags
Fe1 Fe 0.27383(6) 0.16566(3) 0.67504(6) 0.0193(2) Uani 1 1 d .
Fe2 Fe 0.60996(6) 0.16484(3) 0.78680(6) 0.0201(2) Uani 1 1 d .
O1 O 0.5525(5) 0.2500 0.7621(5) 0.0327(13) Uani 1 2 d S
O2 O 0.2425(4) 0.14783(19) 0.8373(3) 0.0311(9) Uani 1 1 d .
O3 O 0.4424(3) 0.12500(17) 0.7207(3) 0.0234(8) Uani 1 1 d .
O4 O 0.5815(4) 0.14752(19) 0.9492(3) 0.0311(9) Uani 1 1 d .
O5 O 0.3359(5) 0.2500 0.6802(5) 0.0287(12) Uani 1 2 d S
O6 O 0.7835(4) 0.1951(2) 0.8579(4) 0.0341(9) Uani 1 1 d .
N1 N 0.6619(4) 0.0612(2) 0.8079(4) 0.0269(10) Uani 1 1 d .
O8 O 0.6770(4) 0.14424(19) 0.6409(3) 0.0327(9) Uani 1 1 d .
O9 O 0.2608(4) 0.1455(2) 0.5035(3) 0.0354(9) Uani 1 1 d .
N2 N 0.2137(4) 0.0631(2) 0.6607(4) 0.0231(9) Uani 1 1 d .
O11 O 0.0963(4) 0.19554(18) 0.6369(4) 0.0349(9) Uani 1 1 d .
C1 C 0.4366(5) 0.0576(3) 0.7449(6) 0.0349(14) Uani 1 1 d .
H1 H 0.4221 0.0540 0.8245 0.042 Uiso 1 1 calc .
C5 C 0.0434(7) 0.2500 0.6250(7) 0.0277(16) Uani 1 2 d S
C6 C 0.6145(6) 0.0923(3) 0.9983(5) 0.0388(14) Uani 1 1 d .
C2 C 0.1356(6) 0.0565(3) 0.5447(5) 0.0379(14) Uani 1 1 d .
H2A H 0.0515 0.0686 0.5486 0.046 Uiso 1 1 calc R
H2B H 0.1356 0.0113 0.5195 0.046 Uiso 1 1 calc R
C7 C 0.7709(6) 0.0543(3) 0.7535(6) 0.0367(14) Uani 1 1 d .
H7A H 0.7801 0.0089 0.7321 0.044 Uiso 1 1 calc R
H7B H 0.8441 0.0671 0.8080 0.044 Uiso 1 1 calc R
C3 C 0.1820(7) 0.0992(3) 0.4600(6) 0.0464(17) Uani 1 1 d .
O12 O 0.1481(6) 0.0864(2) 0.9486(4) 0.0563(14) Uani 1 1 d .
C8 C 0.8358(7) 0.2500 0.8761(7) 0.0295(17) Uani 1 2 d S
C9 C 0.1480(6) 0.0488(3) 0.7577(6) 0.0379(14) Uani 1 1 d .
H9A H 0.1688 0.0049 0.7866 0.046 Uiso 1 1 calc R
H9B H 0.0598 0.0504 0.7294 0.046 Uiso 1 1 calc R
O13 O 0.5962(6) 0.0762(3) 1.0939(4) 0.0644(16) Uani 1 1 d .
C10 C -0.0936(8) 0.2500 0.5969(11) 0.056(3) Uani 1 2 d S
H10A H -0.1251 0.2815 0.6446 0.084 Uiso 0.50 1 calc PR
H10B H -0.1239 0.2072 0.6110 0.084 Uiso 0.50 1 calc PR
H10C H -0.1203 0.2613 0.5168 0.084 Uiso 0.50 1 calc PR
O14 O 0.8214(5) 0.0859(2) 0.5736(5) 0.0608(16) Uani 1 1 d .
C11 C 0.1822(6) 0.0977(3) 0.8561(5) 0.0347(13) Uani 1 1 d .
C12 C 0.3285(5) 0.0249(3) 0.6682(6) 0.0352(13) Uani 1 1 d .
H12A H 0.3469 0.0196 0.5911 0.042 Uiso 1 1 calc R
H12B H 0.3166 -0.0183 0.6985 0.042 Uiso 1 1 calc R
C13 C 0.5569(5) 0.0242(3) 0.7425(6) 0.0369(14) Uani 1 1 d .
H13A H 0.5555 -0.0193 0.7754 0.044 Uiso 1 1 calc R
H13B H 0.5676 0.0195 0.6628 0.044 Uiso 1 1 calc R
C14 C 0.9708(8) 0.2500 0.9248(9) 0.047(2) Uani 1 2 d S
H14A H 1.0007 0.2942 0.9309 0.070 Uiso 0.50 1 calc PR
H14B H 1.0135 0.2256 0.8746 0.070 Uiso 0.50 1 calc PR
H14C H 0.9849 0.2302 1.0002 0.070 Uiso 0.50 1 calc PR
C15 C 0.7569(6) 0.0972(3) 0.6465(6) 0.0394(15) Uani 1 1 d .
O15 O 0.1443(7) 0.0917(3) 0.3554(4) 0.079(2) Uani 1 1 d .
C16 C 0.6821(7) 0.0460(3) 0.9322(6) 0.0490(18) Uani 1 1 d .
H16A H 0.7696 0.0482 0.9637 0.059 Uiso 1 1 calc R
H16B H 0.6548 0.0016 0.9425 0.059 Uiso 1 1 calc R
Na1 Na 0.5459(3) 0.2500 1.0456(3) 0.0398(8) Uani 1 2 d S
Na2 Na 0.3071(5) 0.2500 1.1804(4) 0.0734(15) Uani 1 2 d S
Na3 Na 0.6792(7) 0.2500 1.3136(5) 0.0333(15) Uani 0.50 2 d SP
O1W O 0.3330(6) 0.2500 0.9873(5) 0.0350(13) Uani 1 2 d S
O2W O 0.7547(8) 0.2500 1.1376(8) 0.071(2) Uani 1 2 d S
O3W O 0.5037(7) 0.1738(3) 1.2094(5) 0.0706(17) Uani 1 1 d .
O4W O 0.3242(11) 0.2500 1.3804(7) 0.085(3) Uani 1 2 d S
O5W O 0.5897(13) 0.2500 1.4744(11) 0.125(5) Uani 1 2 d S
O6W O 0.1869(12) 0.1532(4) 1.1584(6) 0.135(4) Uani 1 1 d .
O7W O 0.7988(11) 0.1496(4) 1.3615(7) 0.133(4) Uani 1 1 d .
O8W O 0.4950(11) 0.1098(5) 0.4359(9) 0.145(4) Uani 1 1 d .
O9W O 0.9117(9) 0.1401(5) 0.1688(10) 0.134(3) Uani 1 1 d .
O10W O 0.9727(10) 0.0376(6) 0.0486(11) 0.158(4) Uani 1 1 d .

loop_
_atom_site_aniso_label
_atom_site_aniso_U_11
_atom_site_aniso_U_22
_atom_site_aniso_U_33
_atom_site_aniso_U_23
_atom_site_aniso_U_13
_atom_site_aniso_U_12
Fe1 0.0207(4) 0.0147(3) 0.0226(4) -0.0005(3) 0.0042(3) -0.0012(3)
Fe2 0.0199(4) 0.0167(4) 0.0238(4) 0.0012(3) 0.0042(3) 0.0021(3)
O1 0.019(3) 0.016(2) 0.060(4) 0.000 -0.003(2) 0.000
O2 0.043(2) 0.027(2) 0.026(2) -0.0014(15) 0.0123(17) 0.0000(17)
O3 0.0222(18) 0.0139(16) 0.034(2) 0.0005(14) 0.0054(15) -0.0016(13)
O4 0.042(2) 0.028(2) 0.0254(19) 0.0006(16) 0.0102(17) 0.0003(17)
O5 0.025(3) 0.014(2) 0.044(3) 0.000 0.000(2) 0.000
O6 0.026(2) 0.029(2) 0.044(2) 0.0017(18) -0.0015(17) 0.0018(16)
N1 0.026(2) 0.022(2) 0.034(2) 0.0057(19) 0.0090(19) 0.0083(18)
O8 0.040(2) 0.0250(19) 0.035(2) -0.0013(16) 0.0135(18) -0.0054(17)
O9 0.049(3) 0.030(2) 0.028(2) 0.0041(16) 0.0099(18) 0.0007(18)
N2 0.026(2) 0.0158(19) 0.028(2) -0.0032(17) 0.0079(18) -0.0032(17)
O11 0.0253(19) 0.0191(19) 0.059(3) -0.0016(18) 0.0029(18) 0.0005(15)
C1 0.028(3) 0.018(3) 0.055(4) 0.001(2) 0.000(3) 0.002(2)
C5 0.021(4) 0.026(4) 0.036(4) 0.000 0.008(3) 0.000
C6 0.051(4) 0.038(3) 0.028(3) 0.004(3) 0.008(3) -0.003(3)
C2 0.043(3) 0.028(3) 0.039(3) -0.008(3) -0.004(3) -0.003(3)
C7 0.032(3) 0.029(3) 0.054(4) 0.002(3) 0.020(3) 0.009(2)
C3 0.072(5) 0.035(3) 0.030(3) -0.009(3) 0.003(3) -0.001(3)
O12 0.095(4) 0.040(3) 0.046(3) 0.006(2) 0.045(3) 0.002(3)
C8 0.026(4) 0.034(4) 0.027(4) 0.000 -0.001(3) 0.000
C9 0.043(3) 0.031(3) 0.045(4) -0.006(3) 0.022(3) -0.012(3)
O13 0.117(5) 0.049(3) 0.033(3) 0.011(2) 0.027(3) 0.007(3)
C10 0.024(5) 0.039(5) 0.103(9) 0.000 0.006(5) 0.000
O14 0.081(4) 0.038(3) 0.079(4) -0.006(3) 0.054(3) 0.000(3)
C11 0.048(4) 0.026(3) 0.035(3) 0.003(2) 0.021(3) 0.002(3)
C12 0.035(3) 0.015(2) 0.057(4) 0.000(2) 0.010(3) -0.002(2)
C13 0.033(3) 0.017(3) 0.061(4) 0.006(3) 0.008(3) 0.004(2)
C14 0.025(4) 0.043(5) 0.065(7) 0.000 -0.010(4) 0.000
C15 0.045(4) 0.024(3) 0.056(4) -0.008(3) 0.029(3) -0.004(3)
O15 0.131(6) 0.065(4) 0.033(3) -0.013(3) -0.005(3) -0.025(4)
C16 0.067(5) 0.037(4) 0.039(4) 0.014(3) 0.002(3) 0.021(3)
Na1 0.040(2) 0.0365(19) 0.044(2) 0.000 0.0102(16) 0.000
Na2 0.069(3) 0.117(4) 0.035(2) 0.000 0.014(2) 0.000
Na3 0.057(4) 0.033(3) 0.008(3) 0.000 0.002(3) 0.000
O1W 0.046(4) 0.032(3) 0.027(3) 0.000 0.006(3) 0.000
O2W 0.059(5) 0.076(6) 0.075(6) 0.000 0.004(4) 0.000
O3W 0.096(5) 0.048(3) 0.069(4) 0.013(3) 0.019(4) 0.011(3)
O4W 0.162(10) 0.052(5) 0.049(5) 0.000 0.040(6) 0.000
O5W 0.140(12) 0.148(12) 0.093(9) 0.000 0.038(8) 0.000
O6W 0.278(14) 0.081(5) 0.054(4) 0.005(4) 0.054(6) -0.027(7)
O7W 0.237(13) 0.093(6) 0.067(5) 0.004(4) 0.025(6) 0.021(7)
O8W 0.184(11) 0.141(9) 0.118(8) 0.010(7) 0.048(8) -0.008(8)
O9W 0.110(7) 0.122(7) 0.187(10) 0.010(7) 0.069(7) 0.027(6)
O10W 0.122(8) 0.159(11) 0.200(12) -0.022(8) 0.046(8) -0.022(7)

loop_
_atom_type_symbol
_atom_type_description
_atom_type_scat_dispersion_real
_atom_type_scat_dispersion_imag
_atom_type_scat_source
C C 0.0033 0.0016 'International Tables Vol C Tables 4.2.6.8 and 6.1.1.4'
H H 0.0000 0.0000 'International Tables Vol C Tables 4.2.6.8 and 6.1.1.4'
N N 0.0061 0.0033 'International Tables Vol C Tables 4.2.6.8 and 6.1.1.4'
O O 0.0106 0.0060 'International Tables Vol C Tables 4.2.6.8 and 6.1.1.4'
Na Na 0.0362 0.0249 'International Tables Vol C Tables 4.2.6.8 and 6.1.1.4'
Fe Fe 0.3463 0.8444 'International Tables Vol C Tables 4.2.6.8 and 6.1.1.4'

loop_
_geom_angle_atom_site_label_1
_geom_angle_atom_site_label_2
_geom_angle_atom_site_label_3
_geom_angle
_geom_angle_site_symmetry_1
_geom_angle_site_symmetry_3
O5 Fe1 O3 93.18(18) . .
O5 Fe1 O11 93.73(19) . .
O3 Fe1 O11 172.54(15) . .
O5 Fe1 O2 105.2(2) . .
O3 Fe1 O2 89.15(16) . .
O11 Fe1 O2 86.33(18) . .
O5 Fe1 O9 100.3(2) . .
O3 Fe1 O9 94.19(16) . .
O11 Fe1 O9 87.33(18) . .
O2 Fe1 O9 154.04(17) . .
O5 Fe1 N2 174.8(2) . .
O3 Fe1 N2 83.08(15) . .
O11 Fe1 N2 90.19(16) . .
O2 Fe1 N2 78.44(16) . .
O9 Fe1 N2 76.43(16) . .
O1 Fe2 O4 101.7(2) . .
O1 Fe2 O8 103.3(2) . .
O4 Fe2 O8 154.70(17) . .
O1 Fe2 O3 93.10(18) . .
O4 Fe2 O3 90.06(16) . .
O8 Fe2 O3 92.45(15) . .
O1 Fe2 O6 92.77(19) . .
O4 Fe2 O6 87.98(17) . .
O8 Fe2 O6 86.96(17) . .
O3 Fe2 O6 174.08(15) . .
O1 Fe2 N1 174.95(19) . .
O4 Fe2 N1 78.91(16) . .
O8 Fe2 N1 76.55(16) . .
O3 Fe2 N1 81.88(16) . .
O6 Fe2 N1 92.26(17) . .
Fe2 O1 Fe2 139.2(3) 4_565 .
C11 O2 Fe1 119.7(4) . .
C1 O3 Fe1 112.4(3) . .
C1 O3 Fe2 112.6(3) . .
Fe1 O3 Fe2 131.69(18) . .
C6 O4 Fe2 119.7(4) . .
C6 O4 Na1 126.8(4) . .
Fe2 O4 Na1 110.69(18) . .
Fe1 O5 Fe1 137.0(3) 4_565 .
C8 O6 Fe2 134.8(4) . .
C16 N1 C7 115.2(5) . .
C16 N1 C13 111.7(5) . .
C7 N1 C13 110.7(5) . .
C16 N1 Fe2 107.7(4) . .
C7 N1 Fe2 105.1(3) . .
C13 N1 Fe2 105.7(3) . .
C15 O8 Fe2 117.4(4) . .
C3 O9 Fe1 116.7(4) . .
C12 N2 C2 110.9(5) . .
C12 N2 C9 112.6(5) . .
C2 N2 C9 113.8(5) . .
C12 N2 Fe1 104.8(3) . .
C2 N2 Fe1 106.0(3) . .
C9 N2 Fe1 108.2(3) . .
C5 O11 Fe1 134.9(4) . .
O3 C1 C13 111.5(5) . .
O3 C1 C12 111.8(5) . .
C13 C1 C12 113.2(5) . .
O11 C5 O11 125.2(7) . 4_565
O11 C5 C10 117.4(4) . .
O11 C5 C10 117.4(4) 4_565 .
O13 C6 O4 124.4(6) . .
O13 C6 C16 119.1(6) . .
O4 C6 C16 116.5(5) . .
N2 C2 C3 110.4(5) . .
N1 C7 C15 109.8(5) . .
O15 C3 O9 123.5(7) . .
O15 C3 C2 120.0(7) . .
O9 C3 C2 116.4(5) . .
O6 C8 O6 125.5(7) . 4_565
O6 C8 C14 117.3(4) . .
O6 C8 C14 117.3(4) 4_565 .
N2 C9 C11 111.4(5) . .
O12 C11 O2 124.2(6) . .
O12 C11 C9 118.1(5) . .
O2 C11 C9 117.7(5) . .
N2 C12 C1 112.2(5) . .
N1 C13 C1 111.9(5) . .
O14 C15 O8 125.3(6) . .
O14 C15 C7 119.0(6) . .
O8 C15 C7 115.7(5) . .
N1 C16 C6 112.4(5) . .
O1W Na1 O2W 170.1(3) . .
O1W Na1 O4 95.96(16) . 4_565
O2W Na1 O4 89.15(18) . 4_565
O1W Na1 O4 95.96(16) . .
O2W Na1 O4 89.15(18) . .
O4 Na1 O4 117.7(2) 4_565 .
O1W Na1 O3W 84.7(2) . 4_565
O2W Na1 O3W 87.4(3) . 4_565
O4 Na1 O3W 84.02(16) 4_565 4_565
O4 Na1 O3W 157.9(2) . 4_565
O1W Na1 O3W 84.7(2) . .
O2W Na1 O3W 87.4(3) . .
O4 Na1 O3W 157.9(2) 4_565 .
O4 Na1 O3W 84.02(16) . .
O3W Na1 O3W 74.1(3) 4_565 .
O1W Na1 Na3 122.9(2) . .
O2W Na1 Na3 47.2(3) . .
O4 Na1 Na3 111.65(14) 4_565 .
O4 Na1 Na3 111.65(14) . .
O3W Na1 Na3 52.01(18) 4_565 .
O3W Na1 Na3 52.01(19) . .
O1W Na1 Na2 44.80(17) . .
O2W Na1 Na2 125.3(3) . .
O4 Na1 Na2 115.51(13) 4_565 .
O4 Na1 Na2 115.51(13) . .
O3W Na1 Na2 51.39(17) 4_565 .
O3W Na1 Na2 51.39(17) . .
Na3 Na1 Na2 78.12(17) . .
O4W Na2 O1W 168.5(4) . .
O4W Na2 O6W 92.8(3) . .
O1W Na2 O6W 93.5(2) . .
O4W Na2 O6W 92.8(3) . 4_565
O1W Na2 O6W 93.5(2) . 4_565
O6W Na2 O6W 113.1(6) . 4_565
O4W Na2 O3W 87.6(3) . 4_565
O1W Na2 O3W 83.1(2) . 4_565
O6W Na2 O3W 159.5(4) . 4_565
O6W Na2 O3W 87.4(3) 4_565 4_565
O4W Na2 O3W 87.6(3) . .
O1W Na2 O3W 83.1(2) . .
O6W Na2 O3W 87.4(3) . .
O6W Na2 O3W 159.5(4) 4_565 .
O3W Na2 O3W 72.1(3) 4_565 .
O4W Na2 Na1 124.0(4) . .
O1W Na2 Na1 44.51(18) . .
O6W Na2 Na1 115.3(3) . .
O6W Na2 Na1 115.3(3) 4_565 .
O3W Na2 Na1 49.79(16) 4_565 .
O3W Na2 Na1 49.79(16) . .
O4W Na2 Na3 74.1(3) . .
O1W Na2 Na3 94.4(2) . .
O6W Na2 Na3 122.8(3) . .
O6W Na2 Na3 122.8(3) 4_565 .
O3W Na2 Na3 38.00(16) 4_565 .
O3W Na2 Na3 38.00(16) . .
Na1 Na2 Na3 49.88(12) . .
O5W Na3 O2W 175.1(5) . .
O5W Na3 O7W 96.2(3) . 4_565
O2W Na3 O7W 86.5(3) . 4_565
O5W Na3 O7W 96.2(3) . .
O2W Na3 O7W 86.5(3) . .
O7W Na3 O7W 113.8(6) 4_565 .
O5W Na3 O3W 89.4(4) . .
O2W Na3 O3W 86.7(3) . .
O7W Na3 O3W 158.5(3) 4_565 .
O7W Na3 O3W 86.0(3) . .
O5W Na3 O3W 89.4(4) . 4_565
O2W Na3 O3W 86.7(3) . 4_565
O7W Na3 O3W 86.0(3) 4_565 4_565
O7W Na3 O3W 158.5(3) . 4_565
O3W Na3 O3W 73.2(3) . 4_565
O5W Na3 Na1 128.1(5) . .
O2W Na3 Na1 47.0(2) . .
O7W Na3 Na1 110.8(2) 4_565 .
O7W Na3 Na1 110.8(2) . .
O3W Na3 Na1 51.31(17) . .
O3W Na3 Na1 51.31(17) 4_565 .
O5W Na3 Na2 76.2(4) . .
O2W Na3 Na2 99.0(3) . .
O7W Na3 Na2 123.1(3) 4_565 .
O7W Na3 Na2 123.1(3) . .
O3W Na3 Na2 38.60(17) . .
O3W Na3 Na2 38.60(17) 4_565 .
Na1 Na3 Na2 51.99(13) . .
Na1 O1W Na2 90.7(3) . .
Na1 O2W Na3 85.8(4) . .
Na1 O3W Na3 76.7(2) . .
Na1 O3W Na2 78.82(19) . .
Na3 O3W Na2 103.4(2) . .

loop_
_geom_bond_atom_site_label_1
_geom_bond_atom_site_label_2
_geom_bond_distance
_geom_bond_site_symmetry_2
Fe1 O5 1.851(2) .
Fe1 O3 2.019(3) .
Fe1 O11 2.024(4) .
Fe1 O2 2.031(4) .
Fe1 O9 2.035(4) .
Fe1 N2 2.194(4) .
Fe2 O1 1.8553(19) .
Fe2 O4 2.021(4) .
Fe2 O8 2.032(4) .
Fe2 O3 2.040(3) .
Fe2 O6 2.042(4) .
Fe2 N1 2.195(4) .
O1 Fe2 1.8552(19) 4_565
O2 C11 1.262(7) .
O3 C1 1.409(7) .
O4 C6 1.288(7) .
O4 Na1 2.445(4) .
O5 Fe1 1.851(2) 4_565
O6 C8 1.260(5) .
N1 C16 1.468(8) .
N1 C7 1.470(7) .
N1 C13 1.476(8) .
O8 C15 1.298(7) .
O9 C3 1.322(8) .
N2 C12 1.478(7) .
N2 C2 1.478(7) .
N2 C9 1.489(7) .
O11 C5 1.252(5) .
C1 C13 1.498(8) .
C1 C12 1.512(8) .
C5 O11 1.252(5) 4_565
C5 C10 1.489(11) .
C6 O13 1.222(7) .
C6 C16 1.506(9) .
C2 C3 1.483(9) .
C7 C15 1.516(9) .
C3 O15 1.232(8) .
O12 C11 1.236(7) .
C8 O6 1.260(5) 4_565
C8 C14 1.496(11) .
C9 C11 1.521(8) .
O14 C15 1.232(7) .
Na1 O1W 2.326(7) .
Na1 O2W 2.361(9) .
Na1 O4 2.445(4) 4_565
Na1 O3W 2.582(6) 4_565
Na1 O3W 2.582(6) .
Na1 Na3 3.219(7) .
Na1 Na2 3.317(6) .
Na2 O4W 2.321(9) .
Na2 O1W 2.337(7) .
Na2 O6W 2.369(9) .
Na2 O6W 2.369(9) 4_565
Na2 O3W 2.642(8) 4_565
Na2 O3W 2.642(8) .
Na2 Na3 4.120(8) .
Na3 O5W 2.287(14) .
Na3 O2W 2.367(11) .
Na3 O7W 2.448(10) 4_565
Na3 O7W 2.448(10) .
Na3 O3W 2.607(9) .
Na3 O3W 2.607(9) 4_565
